data_1545040
loop_
_publ_author_name
'Ravi, A. J.'
'Vinayaka, A. C.'
'Roopashree, K. R.'
'Sadashiva, M. P.'
'Devarajegowda., H. C.'

_publ_section_title
;
 (<i>Z</i>)-1,4-Bis(2-chlorophenyl)-2-(methylsulfanyl)but-2-ene-1,4-dione
;
_journal_coeditor_code SU4115
_journal_issue 1
_journal_name_full IUCrData
_journal_page_first x162047
_journal_paper_doi 10.1107/S2414314616020472
_journal_volume 2
_journal_year 2017
_chemical_formula_iupac 'C17 H12 Cl2 O2 S'
_chemical_formula_moiety 'C17 H12 Cl2 O2 S'
_chemical_formula_sum 'C17 H12 Cl2 O2 S'
_chemical_formula_weight 351.23
_chemical_melting_point 378
_chemical_name_systematic
;
(<i>Z</i>)-1,4-Bis(2-chlorophenyl)-2-(methylsulfanyl)but-2-ene-1,4-dione
;
_space_group_crystal_system monoclinic
_space_group_IT_number 15
_space_group_name_Hall '-C 2yc'
_space_group_name_H-M_alt 'C 1 2/c 1'
_symmetry_space_group_name_Hall '-C 2yc'
_symmetry_space_group_name_H-M 'C 1 2/c 1'
_atom_sites_solution_hydrogens geom
_atom_sites_solution_primary direct
_atom_sites_solution_secondary difmap
_audit_creation_method SHELXL-2014/7
_cell_angle_alpha 90
_cell_angle_beta 116.194(2)
_cell_angle_gamma 90
_cell_formula_units_Z 8
_cell_length_a 19.3473(8)
_cell_length_b 9.9623(4)
_cell_length_c 18.5845(7)
_cell_measurement_reflns_used 2651
_cell_measurement_temperature 296(2)
_cell_measurement_theta_max 64.286
_cell_measurement_theta_min 5.095
_cell_volume 3214.2(2)
_computing_cell_refinement
;
SAINT (Bruker, 2009)
;
_computing_data_collection
;
SMART (Bruker, 2009)
;
_computing_data_reduction
;
SAINT (Bruker, 2009)
;
_computing_molecular_graphics
;
ORTEP-3 for Windows (Farrugia, 2012) and Mercury (Macrae <i>et al.</i>,
2008)
;
_computing_publication_material
;
SHELXL2014 (Sheldrick, 2015) and PLATON (Spek, 2009)
;
_computing_structure_refinement
;
SHELXL2014 (Sheldrick, 2015)
;
_computing_structure_solution
;
SHELXS97 (Sheldrick, 2008)
;
_diffrn_ambient_temperature 296(2)
_diffrn_measured_fraction_theta_full 0.985
_diffrn_measured_fraction_theta_max 0.985
_diffrn_measurement_device_type 'Bruker SMART CCD area-detector'
_diffrn_measurement_method '\w and \f scans'
_diffrn_radiation_monochromator graphite
_diffrn_radiation_source 'fine-focus sealed tube'
_diffrn_radiation_type CuK\a
_diffrn_radiation_wavelength 1.54178
_diffrn_reflns_av_R_equivalents 0.0584
_diffrn_reflns_limit_h_max 22
_diffrn_reflns_limit_h_min -19
_diffrn_reflns_limit_k_max 11
_diffrn_reflns_limit_k_min -11
_diffrn_reflns_limit_l_max 21
_diffrn_reflns_limit_l_min -21
_diffrn_reflns_number 13526
_diffrn_reflns_theta_full 64.286
_diffrn_reflns_theta_max 64.286
_diffrn_reflns_theta_min 5.095
_exptl_absorpt_coefficient_mu 4.877
_exptl_absorpt_correction_T_max 1.000
_exptl_absorpt_correction_T_min 0.770
_exptl_absorpt_correction_type multi-scan
_exptl_absorpt_process_details
;
(SADABS; Bruker, 2009)
;
_exptl_crystal_colour colourless
_exptl_crystal_density_diffrn 1.452
_exptl_crystal_description prism
_exptl_crystal_F_000 1440
_exptl_crystal_size_max 0.24
_exptl_crystal_size_mid 0.20
_exptl_crystal_size_min 0.12
_refine_diff_density_max 0.501
_refine_diff_density_min -0.348
_refine_ls_extinction_method none
_refine_ls_goodness_of_fit_ref 1.077
_refine_ls_hydrogen_treatment constr
_refine_ls_matrix_type full
_refine_ls_number_parameters 199
_refine_ls_number_reflns 2651
_refine_ls_number_restraints 0
_refine_ls_restrained_S_all 1.077
_refine_ls_R_factor_all 0.0536
_refine_ls_R_factor_gt 0.0518
_refine_ls_shift/su_max 0.000
_refine_ls_shift/su_mean 0.000
_refine_ls_structure_factor_coef Fsqd
_refine_ls_weighting_details 'w=1/[\s^2^(Fo^2^)+(0.0864P)^2^+3.2646P] where P=(Fo^2^+2Fc^2^)/3'
_refine_ls_weighting_scheme calc
_refine_ls_wR_factor_gt 0.1392
_refine_ls_wR_factor_ref 0.1411
_reflns_number_gt 2512
_reflns_number_total 2651
_reflns_threshold_expression 'I > 2\s(I)'
_cod_data_source_file su4115sup1.cif
_cod_data_source_block I
_cod_database_code 1545040
_shelx_space_group_comment
;
The symmetry employed for this shelxl refinement is uniquely defined
by the following loop, which should always be used as a source of
symmetry information in preference to the above space-group names.
They are only intended as comments.
;

loop_
_space_group_symop_operation_xyz
'x, y, z'
'-x, y, -z+1/2'
'x+1/2, y+1/2, z'
'-x+1/2, y+1/2, -z+1/2'
'-x, -y, -z'
'x, -y, z-1/2'
'-x+1/2, -y+1/2, -z'
'x+1/2, -y+1/2, z-1/2'

loop_
_atom_site_type_symbol
_atom_site_label
_atom_site_fract_x
_atom_site_fract_y
_atom_site_fract_z
_atom_site_U_iso_or_equiv
_atom_site_adp_type
_atom_site_calc_flag
_atom_site_occupancy
Cl Cl1 0.42143(6) 0.48209(8) 0.30724(5) 0.0691(3) Uani d 1
Cl Cl2 0.35016(4) 0.17073(8) 0.40050(4) 0.0568(3) Uani d 1
S S3 0.29130(4) -0.01014(6) 0.19937(4) 0.0438(2) Uani d 1
O O4 0.46266(12) -0.10000(19) 0.31873(12) 0.0561(5) Uani d 1
O O5 0.28248(10) 0.21333(17) 0.10972(10) 0.0443(5) Uani d 1
C C6 0.5719(2) 0.2545(3) 0.52831(17) 0.0598(8) Uani d 1
H H6 0.6014 0.3101 0.5711 0.072 Uiso calc 1
C C7 0.60755(17) 0.1725(3) 0.49585(17) 0.0551(8) Uani d 1
H H7 0.6610 0.1706 0.5176 0.066 Uiso calc 1
C C8 0.56390(15) 0.0925(3) 0.43058(15) 0.0424(6) Uani d 1
H H8 0.5883 0.0366 0.4088 0.051 Uiso calc 1
C C9 0.48418(14) 0.0949(2) 0.39747(13) 0.0342(5) Uani d 1
C C10 0.44942(15) 0.1751(2) 0.43308(14) 0.0402(6) Uani d 1
C C11 0.49297(19) 0.2556(3) 0.49832(16) 0.0546(7) Uani d 1
H H11 0.4691 0.3096 0.5215 0.066 Uiso calc 1
C C12 0.44141(14) 0.0122(2) 0.32400(14) 0.0345(5) Uani d 1
C C13 0.37629(13) 0.0776(2) 0.25295(12) 0.0318(5) Uani d 1
C C14 0.29307(19) -0.1364(3) 0.26996(19) 0.0558(7) Uani d 1
H H14A 0.2477 -0.1911 0.2457 0.084 Uiso calc 1
H H14B 0.3380 -0.1916 0.2849 0.084 Uiso calc 1
H H14C 0.2945 -0.0936 0.3169 0.084 Uiso calc 1
C C15 0.39188(13) 0.1990(2) 0.23167(13) 0.0324(5) Uani d 1
H H15 0.4391 0.2385 0.2639 0.039 Uiso calc 1
C C16 0.33863(13) 0.2718(2) 0.16073(13) 0.0317(5) Uani d 1
C C17 0.35056(14) 0.4165(2) 0.14718(14) 0.0364(5) Uani d 1
C C18 0.32058(16) 0.4572(3) 0.06691(16) 0.0447(6) Uani d 1
H H18 0.2958 0.3944 0.0266 0.054 Uiso calc 1
C C19 0.3268(2) 0.5872(3) 0.0463(2) 0.0627(8) Uani d 1
H H19 0.3059 0.6113 -0.0075 0.075 Uiso calc 1
C C20 0.3635(2) 0.6815(3) 0.1040(2) 0.0684(9) Uani d 1
H H20 0.3680 0.7692 0.0894 0.082 Uiso calc 1
C C21 0.3937(2) 0.6466(3) 0.1835(2) 0.0623(9) Uani d 1
H H21 0.4187 0.7107 0.2229 0.075 Uiso calc 1
C C22 0.38701(17) 0.5146(3) 0.20539(17) 0.0448(6) Uani d 1

loop_
_atom_site_aniso_label
_atom_site_aniso_U_11
_atom_site_aniso_U_22
_atom_site_aniso_U_33
_atom_site_aniso_U_12
_atom_site_aniso_U_13
_atom_site_aniso_U_23
Cl1 0.0952(7) 0.0602(5) 0.0431(4) -0.0172(4) 0.0225(4) -0.0233(3)
Cl2 0.0457(4) 0.0747(5) 0.0494(4) 0.0085(3) 0.0205(3) -0.0109(3)
S3 0.0409(4) 0.0427(4) 0.0353(4) -0.0140(2) 0.0055(3) -0.0027(2)
O4 0.0600(12) 0.0403(10) 0.0521(11) 0.0109(9) 0.0103(9) -0.0100(8)
O5 0.0434(10) 0.0386(9) 0.0335(9) -0.0088(7) 0.0011(8) -0.0009(7)
C6 0.066(2) 0.0596(18) 0.0335(14) -0.0175(15) 0.0037(13) -0.0097(13)
C7 0.0412(15) 0.0619(18) 0.0408(15) -0.0125(13) -0.0015(12) 0.0058(13)
C8 0.0375(13) 0.0458(14) 0.0360(13) 0.0008(11) 0.0090(11) 0.0063(11)
C9 0.0359(12) 0.0335(11) 0.0255(11) -0.0010(9) 0.0066(9) 0.0037(9)
C10 0.0443(14) 0.0416(13) 0.0286(12) 0.0010(11) 0.0105(10) -0.0011(10)
C11 0.071(2) 0.0534(16) 0.0335(14) -0.0029(14) 0.0180(14) -0.0105(11)
C12 0.0358(12) 0.0333(12) 0.0318(12) 0.0001(9) 0.0126(10) -0.0022(9)
C13 0.0331(11) 0.0350(12) 0.0240(10) -0.0022(9) 0.0096(9) -0.0070(9)
C14 0.0579(17) 0.0525(16) 0.0538(17) -0.0186(13) 0.0217(14) 0.0023(13)
C15 0.0297(11) 0.0356(11) 0.0265(11) -0.0041(9) 0.0074(9) -0.0055(9)
C16 0.0335(12) 0.0314(11) 0.0282(11) -0.0026(9) 0.0118(9) -0.0049(9)
C17 0.0382(12) 0.0316(12) 0.0401(13) -0.0029(10) 0.0177(11) -0.0040(10)
C18 0.0524(15) 0.0383(12) 0.0405(13) -0.0026(11) 0.0180(12) 0.0021(11)
C19 0.084(2) 0.0452(16) 0.0621(19) -0.0030(15) 0.0346(17) 0.0136(14)
C20 0.094(3) 0.0368(15) 0.082(2) -0.0051(15) 0.047(2) 0.0071(15)
C21 0.075(2) 0.0358(14) 0.083(2) -0.0157(14) 0.0408(19) -0.0232(15)
C22 0.0510(15) 0.0384(13) 0.0460(16) -0.0079(11) 0.0222(13) -0.0116(11)

loop_
_atom_type_symbol
_atom_type_description
_atom_type_scat_dispersion_real
_atom_type_scat_dispersion_imag
_atom_type_scat_source
C C 0.0181 0.0091 'International Tables Vol C Tables 4.2.6.8 and 6.1.1.4'
H H 0.0000 0.0000 'International Tables Vol C Tables 4.2.6.8 and 6.1.1.4'
O O 0.0492 0.0322 'International Tables Vol C Tables 4.2.6.8 and 6.1.1.4'
S S 0.3331 0.5567 'International Tables Vol C Tables 4.2.6.8 and 6.1.1.4'
Cl Cl 0.3639 0.7018 'International Tables Vol C Tables 4.2.6.8 and 6.1.1.4'

loop_
_geom_angle_atom_site_label_1
_geom_angle_atom_site_label_2
_geom_angle_atom_site_label_3
_geom_angle
C13 S3 C14 102.97(12)
C7 C6 C11 120.7(3)
C7 C6 H6 119.6
C11 C6 H6 119.6
C6 C7 C8 119.9(3)
C6 C7 H7 120.0
C8 C7 H7 120.0
C7 C8 C9 120.5(3)
C7 C8 H8 119.7
C9 C8 H8 119.7
C8 C9 C10 118.5(2)
C8 C9 C12 117.1(2)
C10 C9 C12 124.4(2)
C11 C10 C9 121.0(3)
C11 C10 Cl2 118.1(2)
C9 C10 Cl2 120.83(18)
C6 C11 C10 119.2(3)
C6 C11 H11 120.4
C10 C11 H11 120.4
O4 C12 C9 120.8(2)
O4 C12 C13 120.6(2)
C9 C12 C13 118.24(18)
C15 C13 C12 115.8(2)
C15 C13 S3 124.17(17)
C12 C13 S3 119.83(17)
S3 C14 H14A 109.5
S3 C14 H14B 109.5
H14A C14 H14B 109.5
S3 C14 H14C 109.5
H14A C14 H14C 109.5
H14B C14 H14C 109.5
C13 C15 C16 123.5(2)
C13 C15 H15 118.3
C16 C15 H15 118.3
O5 C16 C15 119.6(2)
O5 C16 C17 118.4(2)
C15 C16 C17 122.02(19)
C22 C17 C18 116.9(2)
C22 C17 C16 127.3(2)
C18 C17 C16 115.8(2)
C19 C18 C17 121.7(3)
C19 C18 H18 119.2
C17 C18 H18 119.2
C20 C19 C18 120.6(3)
C20 C19 H19 119.7
C18 C19 H19 119.7
C19 C20 C21 119.9(3)
C19 C20 H20 120.1
C21 C20 H20 120.1
C20 C21 C22 120.0(3)
C20 C21 H21 120.0
C22 C21 H21 120.0
C17 C22 C21 120.9(3)
C17 C22 Cl1 122.2(2)
C21 C22 Cl1 116.8(2)

loop_
_geom_bond_atom_site_label_1
_geom_bond_atom_site_label_2
_geom_bond_distance
Cl1 C22 1.737(3)
Cl2 C10 1.741(3)
S3 C13 1.736(2)
S3 C14 1.807(3)
O4 C12 1.210(3)
O5 C16 1.228(3)
C6 C7 1.368(5)
C6 C11 1.376(5)
C6 H6 0.9300
C7 C8 1.384(4)
C7 H7 0.9300
C8 C9 1.386(4)
C8 H8 0.9300
C9 C10 1.386(4)
C9 C12 1.493(3)
C10 C11 1.386(4)
C11 H11 0.9300
C12 C13 1.512(3)
C13 C15 1.348(3)
C14 H14A 0.9600
C14 H14B 0.9600
C14 H14C 0.9600
C15 C16 1.458(3)
C15 H15 0.9300
C16 C17 1.499(3)
C17 C22 1.396(3)
C17 C18 1.401(4)
C18 C19 1.371(4)
C18 H18 0.9300
C19 C20 1.365(5)
C19 H19 0.9300
C20 C21 1.373(5)
C20 H20 0.9300
C21 C22 1.399(4)
C21 H21 0.9300

loop_
_geom_hbond_atom_site_label_D
_geom_hbond_atom_site_label_H
_geom_hbond_atom_site_label_A
_geom_hbond_site_symmetry_A
_geom_hbond_distance_DH
_geom_hbond_distance_HA
_geom_hbond_distance_DA
_geom_hbond_angle_DHA
_geom_hbond_publ_flag
C14 H14B O4 . 0.96 2.39 3.016(5) 122 yes
C7 H7 O5 8_556 0.93 2.50 3.302(4) 145 yes
C18 H18 O5 7_555 0.93 2.54 3.444(3) 163 yes
C21 H21 O4 1_565 0.93 2.47 3.393(4) 170 yes

loop_
_geom_torsion_atom_site_label_1
_geom_torsion_atom_site_label_2
_geom_torsion_atom_site_label_3
_geom_torsion_atom_site_label_4
_geom_torsion
C11 C6 C7 C8 2.0(5)
C6 C7 C8 C9 0.2(4)
C7 C8 C9 C10 -2.5(4)
C7 C8 C9 C12 176.1(2)
C8 C9 C10 C11 2.6(4)
C12 C9 C10 C11 -175.9(2)
C8 C9 C10 Cl2 -173.85(18)
C12 C9 C10 Cl2 7.6(3)
C7 C6 C11 C10 -1.8(5)
C9 C10 C11 C6 -0.5(4)
Cl2 C10 C11 C6 176.0(2)
C8 C9 C12 O4 42.4(3)
C10 C9 C12 O4 -139.1(3)
C8 C9 C12 C13 -131.0(2)
C10 C9 C12 C13 47.5(3)
O4 C12 C13 C15 -126.1(3)
C9 C12 C13 C15 47.3(3)
O4 C12 C13 S3 48.5(3)
C9 C12 C13 S3 -138.11(19)
C14 S3 C13 C15 -164.5(2)
C14 S3 C13 C12 21.4(2)
C12 C13 C15 C16 174.5(2)
S3 C13 C15 C16 0.2(3)
C13 C15 C16 O5 -12.9(4)
C13 C15 C16 C17 167.8(2)
O5 C16 C17 C22 151.3(3)
C15 C16 C17 C22 -29.4(4)
O5 C16 C17 C18 -27.7(3)
C15 C16 C17 C18 151.6(2)
C22 C17 C18 C19 0.2(4)
C16 C17 C18 C19 179.3(3)
C17 C18 C19 C20 0.6(5)
C18 C19 C20 C21 -0.7(6)
C19 C20 C21 C22 0.0(6)
C18 C17 C22 C21 -0.8(4)
C16 C17 C22 C21 -179.8(3)
C18 C17 C22 Cl1 175.7(2)
C16 C17 C22 Cl1 -3.3(4)
C20 C21 C22 C17 0.8(5)
C20 C21 C22 Cl1 -176.0(3)

_cod_database_fobs_code 1545040
